data_4309186
loop_
_publ_author_name
'Louise Huebner'
'Anna Kornienko'
'Thomas J. Emge'
'John G. Brennan'

_publ_section_title
;
Lanthanide Clusters with Internal Ln: Fragmentation and the Formation of
Dimers with Bridging Se2- and Se22- Ligands
;
_journal_name_full 'Inorganic Chemistry'
_journal_page_first 5118
_journal_page_last 5122
_journal_paper_doi 10.1021/ic050150g
_journal_volume 44
_journal_year 2005
_chemical_formula_sum 'C68 H136 Dy10 I6 O17 S6 Se12'
_chemical_formula_weight 4752.05
_chemical_name_systematic
; 
 ?
;
_space_group_IT_number 15
_symmetry_cell_setting monoclinic
_symmetry_space_group_name_Hall '-C 2yc'
_symmetry_space_group_name_H-M 'C 1 2/c 1'
_atom_sites_solution_hydrogens geom
_atom_sites_solution_primary direct
_atom_sites_solution_secondary difmap
_audit_creation_method SHELXL-97
_cell_angle_alpha 90.00
_cell_angle_beta 106.042(1)
_cell_angle_gamma 90.00
_cell_formula_units_Z 4
_cell_length_a 27.7606(8)
_cell_length_b 18.1961(5)
_cell_length_c 23.9329(7)
_cell_measurement_reflns_used 6893
_cell_measurement_temperature 100(2)
_cell_measurement_theta_max 30.14
_cell_measurement_theta_min 2.41
_cell_volume 11618.6(6)
_computing_cell_refinement 'Bruker SMART'
_computing_data_collection 'Bruker SMART'
_computing_data_reduction 'Bruker SAINT'
_computing_molecular_graphics 'Bruker SHELXTL'
_computing_publication_material 'Bruker SHELXTL'
_computing_structure_refinement 'SHELXL-97 (Sheldrick, 1997)'
_computing_structure_solution 'SHELXS-97 (Sheldrick, 1990)'
_diffrn_ambient_temperature 100(2)
_diffrn_measured_fraction_theta_full 0.999
_diffrn_measured_fraction_theta_max 0.999
_diffrn_measurement_device_type 'CCD area detector'
_diffrn_measurement_method 'phi and omega scans'
_diffrn_radiation_monochromator graphite
_diffrn_radiation_source 'fine-focus sealed tube'
_diffrn_radiation_type MoK\a
_diffrn_radiation_wavelength 0.71073
_diffrn_reflns_av_R_equivalents 0.0747
_diffrn_reflns_av_sigmaI/netI 0.0703
_diffrn_reflns_limit_h_max 36
_diffrn_reflns_limit_h_min -36
_diffrn_reflns_limit_k_max 24
_diffrn_reflns_limit_k_min -24
_diffrn_reflns_limit_l_max 31
_diffrn_reflns_limit_l_min -31
_diffrn_reflns_number 70963
_diffrn_reflns_theta_full 28.28
_diffrn_reflns_theta_max 28.28
_diffrn_reflns_theta_min 1.35
_diffrn_standards_decay_% 0
_diffrn_standards_interval_time 0
_diffrn_standards_number 0
_exptl_absorpt_coefficient_mu 11.854
_exptl_absorpt_correction_T_max 0.2241
_exptl_absorpt_correction_T_min 0.1036
_exptl_absorpt_correction_type multi-scan
_exptl_absorpt_process_details 'Bruker SAINT (SADABS)'
_exptl_crystal_colour yellow
_exptl_crystal_density_diffrn 2.717
_exptl_crystal_density_method 'not measured'
_exptl_crystal_description rod
_exptl_crystal_F_000 8648
_exptl_crystal_size_max 0.35
_exptl_crystal_size_mid 0.20
_exptl_crystal_size_min 0.18
_refine_diff_density_max 3.967
_refine_diff_density_min -2.081
_refine_diff_density_rms 0.316
_refine_ls_extinction_method none
_refine_ls_goodness_of_fit_ref 1.018
_refine_ls_hydrogen_treatment mixed
_refine_ls_matrix_type full
_refine_ls_number_parameters 545
_refine_ls_number_reflns 14401
_refine_ls_number_restraints 236
_refine_ls_restrained_S_all 1.017
_refine_ls_R_factor_all 0.0840
_refine_ls_R_factor_gt 0.0509
_refine_ls_shift/su_max 0.001
_refine_ls_shift/su_mean 0.000
_refine_ls_structure_factor_coef Fsqd
_refine_ls_weighting_details 'calc w=1/[\s^2^(Fo^2^)+(0.0596P)^2^+137.9348P] where P=(Fo^2^+2Fc^2^)/3'
_refine_ls_weighting_scheme calc
_refine_ls_wR_factor_gt 0.1129
_refine_ls_wR_factor_ref 0.1262
_reflns_number_gt 10176
_reflns_number_total 14401
_reflns_threshold_expression >2sigma(I)
_cod_data_source_file ic050150gsi20050131_031812.cif
_cod_data_source_block dy10se_all
_cod_depositor_comments
;
The following automatic conversions were performed:
'_symmetry_cell_setting' value 'Monoclinic' changed to 'monoclinic'
according to '/home/saulius/struct/CIF-dictionaries/cif_core.dic'
dictionary named 'cif_core.dic' version 2.4.1 from 2010-06-29.

Automatic conversion script
Id: cif_fix_enum 1527 2010-12-29 10:47:43Z saulius 
;
_cod_database_code 4309186

loop_
_symmetry_equiv_pos_as_xyz
'x, y, z'
'-x, y, -z+1/2'
'x+1/2, y+1/2, z'
'-x+1/2, y+1/2, -z+1/2'
'-x, -y, -z'
'x, -y, z-1/2'
'-x+1/2, -y+1/2, -z'
'x+1/2, -y+1/2, z-1/2'

loop_
_atom_site_label
_atom_site_type_symbol
_atom_site_fract_x
_atom_site_fract_y
_atom_site_fract_z
_atom_site_U_iso_or_equiv
_atom_site_adp_type
_atom_site_occupancy
_atom_site_symmetry_multiplicity
_atom_site_calc_flag
_atom_site_refinement_flags
_atom_site_disorder_assembly
_atom_site_disorder_group
Dy1 Dy 0.563625(16) 0.73650(3) 0.333797(19) 0.01640(10) Uani 1 1 d . . .
Dy2 Dy 0.433715(17) 0.84175(3) 0.31432(2) 0.01876(11) Uani 1 1 d . . .
Dy3 Dy 0.567910(17) 0.62110(3) 0.193503(19) 0.01702(11) Uani 1 1 d . . .
Dy4 Dy 0.691270(17) 0.65510(3) 0.32832(2) 0.02068(11) Uani 1 1 d . . .
Dy5 Dy 0.535260(18) 0.80262(3) 0.47270(2) 0.02136(12) Uani 1 1 d . . .
I1 I 0.34826(3) 0.86872(4) 0.36774(3) 0.03144(18) Uani 1 1 d . . .
I2 I 0.55476(3) 0.66967(4) 0.55524(3) 0.03359(18) Uani 1 1 d . . .
I3 I 0.74722(3) 0.59207(5) 0.24548(3) 0.03569(19) Uani 1 1 d . . .
S1 S 0.48092(9) 0.72600(13) 0.38003(10) 0.0165(5) Uani 1 1 d . . .
S2 S 0.5000 0.83151(18) 0.2500 0.0139(6) Uani 1 2 d S . .
S3 S 0.5000 0.63950(19) 0.2500 0.0182(7) Uani 1 2 d S . .
S4 S 0.37939(9) 0.73501(13) 0.24846(10) 0.0175(5) Uani 1 1 d . . .
Se1 Se 0.57543(4) 0.88350(6) 0.39742(4) 0.0227(2) Uani 1 1 d . . .
Se2 Se 0.49635(4) 0.93199(6) 0.40228(5) 0.0249(2) Uani 1 1 d . . .
Se3 Se 0.61382(4) 0.59281(6) 0.36703(4) 0.0223(2) Uani 1 1 d . . .
Se4 Se 0.62752(4) 0.52973(6) 0.28424(5) 0.0240(2) Uani 1 1 d . . .
Se5 Se 0.62108(4) 0.71601(6) 0.46189(4) 0.0241(2) Uani 1 1 d . . .
Se6 Se 0.66488(4) 0.77404(6) 0.40144(4) 0.0240(2) Uani 1 1 d . . .
O1 O 0.3963(3) 0.9355(4) 0.2499(3) 0.0302(18) Uani 1 1 d . . .
C1 C 0.3430(4) 0.9364(7) 0.2155(6) 0.042(3) Uani 1 1 d U . .
H1A H 0.3212 0.9504 0.2403 0.050 Uiso 1 1 calc R . .
H1B H 0.3326 0.8874 0.1985 0.050 Uiso 1 1 calc R . .
C2 C 0.3394(5) 0.9925(7) 0.1684(5) 0.043(3) Uani 1 1 d U . .
H2A H 0.3059 1.0158 0.1567 0.051 Uiso 1 1 calc R . .
H2B H 0.3466 0.9703 0.1338 0.051 Uiso 1 1 calc R . .
C3 C 0.3795(5) 1.0470(7) 0.1978(5) 0.042(3) Uani 1 1 d U . .
H3A H 0.3672 1.0810 0.2231 0.051 Uiso 1 1 calc R . .
H3B H 0.3910 1.0759 0.1689 0.051 Uiso 1 1 calc R . .
C4 C 0.4210(4) 0.9987(6) 0.2332(5) 0.033(3) Uani 1 1 d U . .
H4A H 0.4436 0.9832 0.2098 0.039 Uiso 1 1 calc R . .
H4B H 0.4410 1.0252 0.2681 0.039 Uiso 1 1 calc R . .
O2 O 0.5218(3) 0.5261(4) 0.1393(3) 0.0305(18) Uani 1 1 d . . .
C5 C 0.5078(6) 0.4587(8) 0.1620(6) 0.063(4) Uani 1 1 d U . .
H5A H 0.5024 0.4669 0.2007 0.076 Uiso 1 1 calc R . .
H5B H 0.5343 0.4211 0.1657 0.076 Uiso 1 1 calc R . .
C6 C 0.4606(6) 0.4350(9) 0.1195(9) 0.076(5) Uani 1 1 d U . .
H6A H 0.4614 0.3812 0.1135 0.091 Uiso 1 1 calc R . .
H6B H 0.4318 0.4464 0.1347 0.091 Uiso 1 1 calc R . .
C7 C 0.4550(6) 0.4724(11) 0.0649(7) 0.077(5) Uani 1 1 d U . .
H7A H 0.4227 0.4992 0.0529 0.093 Uiso 1 1 calc R . .
H7B H 0.4566 0.4372 0.0339 0.093 Uiso 1 1 calc R . .
C8 C 0.4986(6) 0.5250(8) 0.0770(5) 0.056(4) Uani 1 1 d U . .
H8A H 0.5232 0.5089 0.0565 0.068 Uiso 1 1 calc R . .
H8B H 0.4867 0.5749 0.0632 0.068 Uiso 1 1 calc R . .
O3 O 0.6182(3) 0.5958(4) 0.1322(3) 0.0273(17) Uani 1 1 d . . .
C9 C 0.6361(4) 0.5239(6) 0.1196(5) 0.029(3) Uani 1 1 d U . .
H9A H 0.6076 0.4905 0.1028 0.035 Uiso 1 1 calc R . .
H9B H 0.6578 0.5014 0.1554 0.035 Uiso 1 1 calc R . .
C10 C 0.6659(5) 0.5386(7) 0.0757(6) 0.043(3) Uani 1 1 d U . .
H10A H 0.7023 0.5338 0.0944 0.051 Uiso 1 1 calc R . .
H10B H 0.6561 0.5037 0.0428 0.051 Uiso 1 1 calc R . .
C11 C 0.6527(5) 0.6161(7) 0.0554(5) 0.040(3) Uani 1 1 d U . .
H11A H 0.6809 0.6399 0.0445 0.048 Uiso 1 1 calc R . .
H11B H 0.6227 0.6171 0.0215 0.048 Uiso 1 1 calc R . .
C12 C 0.6427(4) 0.6530(6) 0.1067(5) 0.028(2) Uani 1 1 d U . .
H12A H 0.6743 0.6692 0.1346 0.033 Uiso 1 1 calc R . .
H12B H 0.6205 0.6960 0.0946 0.033 Uiso 1 1 calc R . .
O4 O 0.7522(3) 0.7501(4) 0.3357(3) 0.0313(18) Uani 1 1 d . . .
C13 C 0.7611(5) 0.7887(7) 0.2863(5) 0.038(3) Uani 1 1 d U . .
H13A H 0.7291 0.8049 0.2591 0.045 Uiso 1 1 calc R . .
H13B H 0.7788 0.7567 0.2650 0.045 Uiso 1 1 calc R . .
C14 C 0.7935(5) 0.8550(8) 0.3124(6) 0.045(3) Uani 1 1 d U . .
H14A H 0.8283 0.8487 0.3099 0.054 Uiso 1 1 calc R . .
H14B H 0.7795 0.9009 0.2921 0.054 Uiso 1 1 calc R . .
C15 C 0.7921(5) 0.8567(7) 0.3757(6) 0.040(3) Uani 1 1 d U . .
H15A H 0.8233 0.8778 0.4013 0.048 Uiso 1 1 calc R . .
H15B H 0.7630 0.8853 0.3802 0.048 Uiso 1 1 calc R . .
C16 C 0.7871(4) 0.7767(6) 0.3887(6) 0.037(3) Uani 1 1 d U . .
H16A H 0.8198 0.7511 0.3964 0.044 Uiso 1 1 calc R . .
H16B H 0.7735 0.7702 0.4226 0.044 Uiso 1 1 calc R . .
O5 O 0.7470(3) 0.5964(4) 0.4086(3) 0.0322(19) Uani 1 1 d . . .
C17 C 0.7567(5) 0.6186(7) 0.4697(4) 0.038(3) Uani 1 1 d U . .
H17A H 0.7279 0.6464 0.4757 0.046 Uiso 1 1 calc R . .
H17B H 0.7870 0.6499 0.4815 0.046 Uiso 1 1 calc R . .
C18 C 0.7643(7) 0.5496(8) 0.5038(6) 0.060(4) Uani 1 1 d U . .
H18A H 0.7953 0.5531 0.5363 0.072 Uiso 1 1 calc R . .
H18B H 0.7358 0.5414 0.5203 0.072 Uiso 1 1 calc R . .
C19 C 0.7680(8) 0.4920(9) 0.4678(7) 0.082(5) Uani 1 1 d U . .
H19A H 0.7467 0.4508 0.4736 0.098 Uiso 1 1 calc R . .
H19B H 0.8031 0.4745 0.4775 0.098 Uiso 1 1 calc R . .
C20 C 0.7519(5) 0.5161(7) 0.4062(6) 0.047(3) Uani 1 1 d U . .
H20A H 0.7772 0.5024 0.3859 0.056 Uiso 1 1 calc R . .
H20B H 0.7195 0.4932 0.3857 0.056 Uiso 1 1 calc R . .
O6 O 0.5680(3) 0.8734(5) 0.5564(3) 0.041(2) Uani 1 1 d . . .
C21 C 0.6127(5) 0.9159(10) 0.5645(7) 0.065(5) Uani 1 1 d U . .
H21A H 0.6049 0.9678 0.5532 0.078 Uiso 1 1 calc R . .
H21B H 0.6345 0.8955 0.5418 0.078 Uiso 1 1 calc R . .
C22 C 0.6382(6) 0.9086(9) 0.6318(7) 0.080(6) Uani 1 1 d U . .
H22A H 0.6731 0.8910 0.6391 0.096 Uiso 1 1 calc R . .
H22B H 0.6385 0.9567 0.6512 0.096 Uiso 1 1 calc R . .
C23 C 0.6072(6) 0.8540(10) 0.6541(7) 0.067(5) Uani 1 1 d U . .
H23A H 0.6202 0.8034 0.6534 0.080 Uiso 1 1 calc R . .
H23B H 0.6065 0.8661 0.6942 0.080 Uiso 1 1 calc R . .
C24 C 0.5589(6) 0.8619(9) 0.6141(5) 0.052(4) Uani 1 1 d U . .
H24A H 0.5411 0.9046 0.6246 0.063 Uiso 1 1 calc R . .
H24B H 0.5385 0.8172 0.6138 0.063 Uiso 1 1 calc R . .
O7 O 0.4648(3) 0.8227(4) 0.5101(3) 0.0326(18) Uani 1 1 d . . .
C25 C 0.4460(5) 0.8956(8) 0.5190(6) 0.045(3) Uani 1 1 d U . .
H25A H 0.4263 0.9168 0.4815 0.054 Uiso 1 1 calc R . .
H25B H 0.4741 0.9292 0.5367 0.054 Uiso 1 1 calc R . .
C26 C 0.4141(7) 0.8842(10) 0.5585(8) 0.075(5) Uani 1 1 d U . .
H26A H 0.4341 0.8862 0.5997 0.090 Uiso 1 1 calc R . .
H26B H 0.3871 0.9214 0.5517 0.090 Uiso 1 1 calc R . .
C27 C 0.3940(8) 0.8118(13) 0.5429(11) 0.111(8) Uani 1 1 d U . .
H27A H 0.3873 0.7875 0.5770 0.134 Uiso 1 1 calc R . .
H27B H 0.3620 0.8151 0.5117 0.134 Uiso 1 1 calc R . .
C28 C 0.4297(5) 0.7703(8) 0.5231(6) 0.048(3) Uani 1 1 d U . .
H28A H 0.4127 0.7421 0.4878 0.057 Uiso 1 1 calc R . .
H28B H 0.4476 0.7355 0.5535 0.057 Uiso 1 1 calc R . .
O8 O 0.8018(5) 0.8155(8) 0.0594(5) 0.106(5) Uani 1 1 d D . .
C81 C 0.7704(6) 0.7610(9) 0.0766(6) 0.081(6) Uani 1 1 d DU . .
H81A H 0.7703 0.7145 0.0551 0.097 Uiso 1 1 calc R . .
H81B H 0.7355 0.7789 0.0687 0.097 Uiso 1 1 calc R . .
C82 C 0.7929(8) 0.7497(10) 0.1398(7) 0.106(7) Uani 1 1 d DU . .
H82A H 0.8200 0.7127 0.1476 0.127 Uiso 1 1 calc R . .
H82B H 0.7674 0.7350 0.1595 0.127 Uiso 1 1 calc R . .
C83 C 0.8131(7) 0.8262(10) 0.1580(6) 0.085(6) Uani 1 1 d DU . .
H83A H 0.7863 0.8591 0.1632 0.102 Uiso 1 1 calc R . .
H83B H 0.8403 0.8245 0.1949 0.102 Uiso 1 1 calc R . .
C84 C 0.8323(6) 0.8515(7) 0.1098(7) 0.095(6) Uani 1 1 d DU . .
H84A H 0.8293 0.9055 0.1055 0.114 Uiso 1 1 calc R . .
H84B H 0.8679 0.8376 0.1166 0.114 Uiso 1 1 calc R . .
O9 O 0.5297(6) 0.2934(7) 0.2680(7) 0.23(3) Uani 0.50 1 d PRD . .
C91 C 0.5521(6) 0.2423(7) 0.2348(7) 0.20(3) Uani 0.50 1 d PRDU . .
H91A H 0.5853 0.2255 0.2587 0.244 Uiso 0.50 1 calc PR . .
H91B H 0.5562 0.2664 0.1994 0.244 Uiso 0.50 1 calc PR . .
C92 C 0.5170(6) 0.1799(7) 0.2194(7) 0.127(19) Uani 0.50 1 d PRDU . .
H92A H 0.4992 0.1813 0.1775 0.152 Uiso 0.50 1 calc PR . .
H92B H 0.5355 0.1329 0.2280 0.152 Uiso 0.50 1 calc PR . .
C93 C 0.4813(6) 0.1859(7) 0.2538(7) 0.123(19) Uani 0.50 1 d PRDU . .
H93A H 0.4798 0.1393 0.2746 0.148 Uiso 0.50 1 calc PR . .
H93B H 0.4474 0.1969 0.2284 0.148 Uiso 0.50 1 calc PR . .
C94 C 0.4992(6) 0.2465(7) 0.2958(7) 0.18(3) Uani 0.50 1 d PRDU . .
H94A H 0.5197 0.2272 0.3335 0.215 Uiso 0.50 1 calc PR . .
H94B H 0.4706 0.2745 0.3022 0.215 Uiso 0.50 1 calc PR . .

loop_
_atom_site_aniso_label
_atom_site_aniso_U_11
_atom_site_aniso_U_22
_atom_site_aniso_U_33
_atom_site_aniso_U_23
_atom_site_aniso_U_13
_atom_site_aniso_U_12
Dy1 0.0172(2) 0.0196(2) 0.0125(2) -0.00141(18) 0.00433(17) -0.00003(18)
Dy2 0.0216(2) 0.0178(2) 0.0184(2) -0.00006(19) 0.00804(18) 0.00199(19)
Dy3 0.0195(2) 0.0179(2) 0.0148(2) -0.00117(18) 0.00649(18) 0.00007(18)
Dy4 0.0183(2) 0.0238(3) 0.0194(2) -0.0016(2) 0.00435(18) 0.00154(19)
Dy5 0.0275(3) 0.0233(3) 0.0147(2) -0.00265(19) 0.00833(19) -0.0016(2)
I1 0.0300(4) 0.0352(4) 0.0340(4) -0.0026(3) 0.0169(3) 0.0056(3)
I2 0.0441(4) 0.0308(4) 0.0277(4) 0.0080(3) 0.0131(3) 0.0006(3)
I3 0.0354(4) 0.0419(5) 0.0338(4) -0.0061(3) 0.0163(3) 0.0074(3)
S1 0.0204(12) 0.0184(12) 0.0119(11) -0.0013(9) 0.0064(9) 0.0003(10)
S2 0.0140(15) 0.0171(17) 0.0113(15) 0.000 0.0048(12) 0.000
S3 0.0204(17) 0.0204(18) 0.0146(16) 0.000 0.0062(13) 0.000
S4 0.0170(11) 0.0193(12) 0.0165(11) 0.0010(10) 0.0052(9) 0.0003(10)
Se1 0.0260(5) 0.0233(5) 0.0199(5) -0.0018(4) 0.0081(4) -0.0052(4)
Se2 0.0314(6) 0.0199(5) 0.0247(5) -0.0044(4) 0.0102(4) -0.0010(4)
Se3 0.0236(5) 0.0243(6) 0.0186(5) 0.0035(4) 0.0051(4) 0.0019(4)
Se4 0.0274(5) 0.0208(5) 0.0229(5) 0.0010(4) 0.0055(4) 0.0028(4)
Se5 0.0231(5) 0.0314(6) 0.0166(5) -0.0003(4) 0.0035(4) 0.0017(4)
Se6 0.0207(5) 0.0305(6) 0.0206(5) -0.0063(4) 0.0055(4) -0.0026(4)
O1 0.039(4) 0.018(4) 0.035(4) 0.008(3) 0.013(4) 0.008(3)
C1 0.024(6) 0.033(7) 0.059(8) 0.008(6) -0.004(5) 0.014(5)
C2 0.045(7) 0.054(8) 0.032(6) 0.003(6) 0.016(6) 0.022(6)
C3 0.063(8) 0.038(7) 0.035(7) 0.013(6) 0.029(6) 0.017(6)
C4 0.038(6) 0.037(7) 0.029(6) 0.005(5) 0.019(5) -0.002(5)
O2 0.035(4) 0.025(4) 0.033(4) -0.012(3) 0.012(3) -0.009(3)
C5 0.098(11) 0.060(9) 0.053(8) -0.025(7) 0.056(8) -0.037(8)
C6 0.051(8) 0.052(9) 0.136(14) -0.046(10) 0.044(9) -0.013(7)
C7 0.054(9) 0.100(12) 0.067(10) -0.054(9) 0.000(8) 0.004(9)
C8 0.075(9) 0.041(8) 0.033(7) -0.006(6) -0.018(6) 0.002(7)
O3 0.031(4) 0.027(4) 0.030(4) 0.001(3) 0.018(3) 0.003(3)
C9 0.033(6) 0.016(5) 0.041(6) -0.016(5) 0.013(5) 0.002(4)
C10 0.053(8) 0.044(7) 0.040(7) 0.003(6) 0.028(6) 0.017(6)
C11 0.056(8) 0.043(7) 0.025(6) -0.002(5) 0.018(5) 0.003(6)
C12 0.028(5) 0.030(6) 0.030(6) -0.002(5) 0.015(5) -0.004(5)
O4 0.023(4) 0.040(5) 0.031(4) -0.011(4) 0.008(3) -0.006(3)
C13 0.040(7) 0.039(7) 0.038(7) 0.003(5) 0.016(5) -0.015(5)
C14 0.038(7) 0.048(8) 0.050(8) 0.004(6) 0.014(6) -0.010(6)
C15 0.032(6) 0.030(6) 0.053(8) -0.005(6) 0.003(5) 0.003(5)
C16 0.030(6) 0.030(6) 0.046(7) -0.006(5) 0.002(5) 0.002(5)
O5 0.027(4) 0.033(5) 0.030(4) -0.004(3) -0.003(3) 0.007(3)
C17 0.048(7) 0.052(8) 0.012(5) -0.003(5) 0.006(5) 0.013(6)
C18 0.103(11) 0.054(9) 0.032(7) -0.001(6) 0.033(7) -0.011(8)
C19 0.134(14) 0.051(9) 0.058(9) 0.007(8) 0.021(10) 0.008(9)
C20 0.047(7) 0.043(7) 0.043(7) -0.002(6) 0.000(6) 0.013(6)
O6 0.048(5) 0.050(5) 0.022(4) -0.009(4) 0.007(4) -0.006(4)
C21 0.043(8) 0.084(11) 0.065(9) -0.027(8) 0.010(7) -0.033(8)
C22 0.076(10) 0.049(9) 0.082(11) 0.000(8) -0.034(8) -0.018(8)
C23 0.056(9) 0.086(11) 0.054(9) -0.006(8) 0.008(7) 0.013(8)
C24 0.069(9) 0.065(9) 0.022(6) -0.009(6) 0.010(6) 0.015(7)
O7 0.032(4) 0.037(5) 0.034(4) -0.001(4) 0.018(4) 0.000(4)
C25 0.056(8) 0.049(8) 0.034(7) -0.010(6) 0.018(6) 0.005(6)
C26 0.087(11) 0.090(12) 0.067(10) -0.001(9) 0.055(9) 0.028(9)
C27 0.099(13) 0.131(15) 0.135(15) 0.044(13) 0.084(12) 0.013(12)
C28 0.047(7) 0.048(8) 0.050(8) 0.003(6) 0.016(6) -0.019(6)
O8 0.110(11) 0.118(12) 0.094(11) -0.005(9) 0.036(9) -0.007(10)
C81 0.063(10) 0.097(12) 0.092(12) 0.009(10) 0.037(9) -0.018(9)
C82 0.112(13) 0.127(15) 0.093(13) 0.009(11) 0.052(11) -0.045(12)
C83 0.098(12) 0.090(12) 0.070(11) -0.006(10) 0.030(10) -0.014(10)
C84 0.093(12) 0.077(12) 0.113(14) -0.017(11) 0.024(11) -0.002(10)
O9 0.27(6) 0.21(5) 0.23(6) -0.12(5) 0.12(5) -0.10(4)
C91 0.20(4) 0.20(4) 0.20(4) -0.007(19) 0.05(2) -0.008(19)
C92 0.15(3) 0.10(2) 0.12(2) -0.006(17) 0.029(17) -0.006(18)
C93 0.14(3) 0.10(2) 0.14(2) 0.010(18) 0.056(18) -0.022(16)
C94 0.18(3) 0.18(3) 0.18(3) -0.003(19) 0.07(2) -0.023(19)

loop_
_atom_type_symbol
_atom_type_description
_atom_type_scat_dispersion_real
_atom_type_scat_dispersion_imag
_atom_type_scat_source
C C 0.0033 0.0016 'International Tables Vol C Tables 4.2.6.8 and 6.1.1.4'
H H 0.0000 0.0000 'International Tables Vol C Tables 4.2.6.8 and 6.1.1.4'
O O 0.0106 0.0060 'International Tables Vol C Tables 4.2.6.8 and 6.1.1.4'
S S 0.1246 0.1234 'International Tables Vol C Tables 4.2.6.8 and 6.1.1.4'
Se Se -0.0929 2.2259 'International Tables Vol C Tables 4.2.6.8 and 6.1.1.4'
I I -0.4742 1.8119 'International Tables Vol C Tables 4.2.6.8 and 6.1.1.4'
Dy Dy -0.1892 4.4098 'International Tables Vol C Tables 4.2.6.8 and 6.1.1.4'

loop_
_geom_angle_atom_site_label_1
_geom_angle_atom_site_label_2
_geom_angle_atom_site_label_3
_geom_angle
_geom_angle_site_symmetry_1
_geom_angle_site_symmetry_3
_geom_angle_publ_flag
S1 Dy1 S4 160.07(7) . 2_655 ?
S1 Dy1 S2 84.49(5) . . ?
S4 Dy1 S2 82.77(5) 2_655 . ?
S1 Dy1 S3 79.77(5) . . ?
S4 Dy1 S3 82.16(5) 2_655 . ?
S2 Dy1 S3 74.99(8) . . ?
S1 Dy1 Se6 124.33(5) . . ?
S4 Dy1 Se6 75.59(5) 2_655 . ?
S2 Dy1 Se6 124.24(5) . . ?
S3 Dy1 Se6 147.45(5) . . ?
S1 Dy1 Se3 102.02(5) . . ?
S4 Dy1 Se3 82.38(5) 2_655 . ?
S2 Dy1 Se3 151.00(5) . . ?
S3 Dy1 Se3 78.39(6) . . ?
Se6 Dy1 Se3 75.39(3) . . ?
S1 Dy1 Se1 81.39(5) . . ?
S4 Dy1 Se1 110.49(5) 2_655 . ?
S2 Dy1 Se1 77.30(5) . . ?
S3 Dy1 Se1 147.71(5) . . ?
Se6 Dy1 Se1 64.06(3) . . ?
Se3 Dy1 Se1 131.41(3) . . ?
S1 Dy1 Se5 81.61(5) . . ?
S4 Dy1 Se5 117.13(5) 2_655 . ?
S2 Dy1 Se5 145.67(5) . . ?
S3 Dy1 Se5 132.20(6) . . ?
Se6 Dy1 Se5 46.85(3) . . ?
Se3 Dy1 Se5 63.13(3) . . ?
Se1 Dy1 Se5 69.68(3) . . ?
O1 Dy2 S4 93.74(19) . . ?
O1 Dy2 S2 85.64(19) . . ?
S4 Dy2 S2 88.64(7) . . ?
O1 Dy2 S1 173.85(19) . . ?
S4 Dy2 S1 83.27(7) . . ?
S2 Dy2 S1 88.91(7) . . ?
O1 Dy2 Se2 97.81(19) . . ?
S4 Dy2 Se2 168.11(6) . . ?
S2 Dy2 Se2 95.03(5) . . ?
S1 Dy2 Se2 85.49(5) . . ?
O1 Dy2 I1 84.42(19) . . ?
S4 Dy2 I1 89.23(5) . . ?
S2 Dy2 I1 169.67(4) . . ?
S1 Dy2 I1 100.87(5) . . ?
Se2 Dy2 I1 89.08(3) . . ?
O2 Dy3 O3 80.5(3) . . ?
O2 Dy3 S3 91.11(19) . . ?
O3 Dy3 S3 170.99(18) . . ?
O2 Dy3 S4 177.2(2) . 2_655 ?
O3 Dy3 S4 98.17(19) . 2_655 ?
S3 Dy3 S4 90.07(8) . 2_655 ?
O2 Dy3 S1 93.6(2) . 2_655 ?
O3 Dy3 S1 90.51(19) . 2_655 ?
S3 Dy3 S1 86.72(7) . 2_655 ?
S4 Dy3 S1 83.98(7) 2_655 2_655 ?
O2 Dy3 Se4 96.0(2) . . ?
O3 Dy3 Se4 92.41(18) . . ?
S3 Dy3 Se4 91.73(5) . . ?
S4 Dy3 Se4 86.45(6) 2_655 . ?
S1 Dy3 Se4 170.30(6) 2_655 . ?
O5 Dy4 O4 88.6(3) . . ?
O5 Dy4 S4 169.2(2) . 2_655 ?
O4 Dy4 S4 91.54(19) . 2_655 ?
O5 Dy4 Se3 86.5(2) . . ?
O4 Dy4 Se3 149.19(18) . . ?
S4 Dy4 Se3 87.91(6) 2_655 . ?
O5 Dy4 Se4 97.87(19) . . ?
O4 Dy4 Se4 160.66(18) . . ?
S4 Dy4 Se4 85.46(6) 2_655 . ?
Se3 Dy4 Se4 49.92(3) . . ?
O5 Dy4 Se6 93.57(19) . . ?
O4 Dy4 Se6 73.53(18) . . ?
S4 Dy4 Se6 76.15(6) 2_655 . ?
Se3 Dy4 Se6 76.45(3) . . ?
Se4 Dy4 Se6 123.84(3) . . ?
O5 Dy4 I3 91.27(19) . . ?
O4 Dy4 I3 81.01(18) . . ?
S4 Dy4 I3 99.42(5) 2_655 . ?
Se3 Dy4 I3 129.45(3) . . ?
Se4 Dy4 I3 80.65(3) . . ?
Se6 Dy4 I3 153.94(3) . . ?
O6 Dy5 O7 76.1(3) . . ?
O6 Dy5 S1 169.3(2) . . ?
O7 Dy5 S1 93.29(19) . . ?
O6 Dy5 Se1 97.6(2) . . ?
O7 Dy5 Se1 132.51(19) . . ?
S1 Dy5 Se1 88.52(6) . . ?
O6 Dy5 Se2 92.5(2) . . ?
O7 Dy5 Se2 83.28(19) . . ?
S1 Dy5 Se2 84.76(6) . . ?
Se1 Dy5 Se2 49.61(3) . . ?
O6 Dy5 Se5 103.8(2) . . ?
O7 Dy5 Se5 152.18(19) . . ?
S1 Dy5 Se5 86.16(6) . . ?
Se1 Dy5 Se5 75.30(3) . . ?
Se2 Dy5 Se5 124.25(3) . . ?
O6 Dy5 I2 85.7(2) . . ?
O7 Dy5 I2 84.07(19) . . ?
S1 Dy5 I2 94.63(5) . . ?
Se1 Dy5 I2 143.12(3) . . ?
Se2 Dy5 I2 167.27(3) . . ?
Se5 Dy5 I2 68.29(3) . . ?
Dy3 S1 Dy5 165.57(10) 2_655 . ?
Dy3 S1 Dy2 95.47(7) 2_655 . ?
Dy5 S1 Dy2 98.33(8) . . ?
Dy3 S1 Dy1 96.26(7) 2_655 . ?
Dy5 S1 Dy1 87.52(7) . . ?
Dy2 S1 Dy1 92.00(7) . . ?
Dy2 S2 Dy2 172.12(14) 2_655 . ?
Dy2 S2 Dy1 91.60(4) 2_655 2_655 ?
Dy2 S2 Dy1 93.16(4) . 2_655 ?
Dy2 S2 Dy1 93.16(4) 2_655 . ?
Dy2 S2 Dy1 91.60(4) . . ?
Dy1 S2 Dy1 105.58(11) 2_655 . ?
Dy3 S3 Dy3 165.36(15) 2_655 . ?
Dy3 S3 Dy1 92.70(4) 2_655 2_655 ?
Dy3 S3 Dy1 96.25(4) . 2_655 ?
Dy3 S3 Dy1 96.25(4) 2_655 . ?
Dy3 S3 Dy1 92.71(4) . . ?
Dy1 S3 Dy1 104.43(11) 2_655 . ?
Dy2 S4 Dy3 96.73(7) . 2_655 ?
Dy2 S4 Dy4 165.78(10) . 2_655 ?
Dy3 S4 Dy4 97.18(8) 2_655 2_655 ?
Dy2 S4 Dy1 94.00(7) . 2_655 ?
Dy3 S4 Dy1 92.15(7) 2_655 2_655 ?
Dy4 S4 Dy1 88.43(7) 2_655 2_655 ?
Se2 Se1 Dy5 68.14(4) . . ?
Se2 Se1 Dy1 111.92(4) . . ?
Dy5 Se1 Dy1 81.53(3) . . ?
Se1 Se2 Dy2 97.58(4) . . ?
Se1 Se2 Dy5 62.25(4) . . ?
Dy2 Se2 Dy5 90.84(3) . . ?
Se4 Se3 Dy4 67.12(4) . . ?
Se4 Se3 Dy1 111.63(4) . . ?
Dy4 Se3 Dy1 84.34(3) . . ?
Se3 Se4 Dy3 99.05(4) . . ?
Se3 Se4 Dy4 62.96(4) . . ?
Dy3 Se4 Dy4 89.19(3) . . ?
Se6 Se5 Dy5 112.34(5) . . ?
Se6 Se5 Dy1 63.22(3) . . ?
Dy5 Se5 Dy1 79.13(3) . . ?
Se5 Se6 Dy1 69.92(4) . . ?
Se5 Se6 Dy4 106.43(5) . . ?
Dy1 Se6 Dy4 81.96(3) . . ?
C4 O1 C1 108.2(8) . . ?
C4 O1 Dy2 126.9(6) . . ?
C1 O1 Dy2 124.6(6) . . ?
O1 C1 C2 105.9(10) . . ?
C1 C2 C3 102.0(10) . . ?
C2 C3 C4 103.2(10) . . ?
O1 C4 C3 105.7(9) . . ?
C5 O2 C8 106.6(9) . . ?
C5 O2 Dy3 126.1(7) . . ?
C8 O2 Dy3 127.1(7) . . ?
O2 C5 C6 105.6(14) . . ?
C7 C6 C5 109.7(14) . . ?
C6 C7 C8 104.1(12) . . ?
O2 C8 C7 108.2(13) . . ?
C9 O3 C12 109.0(8) . . ?
C9 O3 Dy3 127.1(6) . . ?
C12 O3 Dy3 123.4(6) . . ?
O3 C9 C10 105.4(9) . . ?
C11 C10 C9 104.9(10) . . ?
C12 C11 C10 103.8(10) . . ?
O3 C12 C11 103.7(9) . . ?
C16 O4 C13 109.1(9) . . ?
C16 O4 Dy4 126.5(7) . . ?
C13 O4 Dy4 124.4(6) . . ?
O4 C13 C14 105.1(10) . . ?
C15 C14 C13 104.4(10) . . ?
C16 C15 C14 102.4(10) . . ?
O4 C16 C15 102.7(10) . . ?
C17 O5 C20 108.5(9) . . ?
C17 O5 Dy4 125.8(6) . . ?
C20 O5 Dy4 117.7(6) . . ?
O5 C17 C18 106.0(10) . . ?
C19 C18 C17 108.9(12) . . ?
C18 C19 C20 110.0(14) . . ?
O5 C20 C19 105.2(11) . . ?
C21 O6 C24 108.3(10) . . ?
C21 O6 Dy5 122.1(8) . . ?
C24 O6 Dy5 126.3(8) . . ?
O6 C21 C22 102.8(12) . . ?
C23 C22 C21 106.2(12) . . ?
C24 C23 C22 102.6(14) . . ?
C23 C24 O6 105.5(12) . . ?
C28 O7 C25 106.0(9) . . ?
C28 O7 Dy5 130.1(7) . . ?
C25 O7 Dy5 123.6(7) . . ?
O7 C25 C26 105.5(12) . . ?
C27 C26 C25 102.7(14) . . ?
C28 C27 C26 108.4(16) . . ?
C27 C28 O7 107.0(13) . . ?
C84 O8 C81 109.7(9) . . ?
O8 C81 C82 105.4(9) . . ?
C81 C82 C83 100.6(10) . . ?
C84 C83 C82 104.3(10) . . ?
O8 C84 C83 105.1(9) . . ?
C91 O9 C94 104.9 . . ?
O9 C91 C92 105.9 . . ?
C93 C92 C91 107.9 . . ?
C92 C93 C94 106.6 . . ?
C93 C94 O9 104.5 . . ?

loop_
_geom_bond_atom_site_label_1
_geom_bond_atom_site_label_2
_geom_bond_distance
_geom_bond_site_symmetry_2
_geom_bond_publ_flag
Dy1 S1 2.817(2) . ?
Dy1 S4 2.846(2) 2_655 ?
Dy1 S2 2.859(2) . ?
Dy1 S3 2.881(2) . ?
Dy1 Se6 2.9109(11) . ?
Dy1 Se3 2.9661(11) . ?
Dy1 Se1 3.0503(11) . ?
Dy1 Se5 3.0625(11) . ?
Dy2 O1 2.340(7) . ?
Dy2 S4 2.686(2) . ?
Dy2 S2 2.7122(5) . ?
Dy2 S1 2.736(2) . ?
Dy2 Se2 2.8510(11) . ?
Dy2 I1 3.0296(8) . ?
Dy3 O2 2.321(7) . ?
Dy3 O3 2.334(7) . ?
Dy3 S3 2.6274(6) . ?
Dy3 S4 2.691(2) 2_655 ?
Dy3 S1 2.694(2) 2_655 ?
Dy3 Se4 2.8693(11) . ?
Dy4 O5 2.362(7) . ?
Dy4 O4 2.390(7) . ?
Dy4 S4 2.711(2) 2_655 ?
Dy4 Se3 2.8047(11) . ?
Dy4 Se4 2.9011(12) . ?
Dy4 Se6 2.9986(12) . ?
Dy4 I3 3.0595(9) . ?
Dy5 O6 2.343(8) . ?
Dy5 O7 2.393(7) . ?
Dy5 S1 2.700(2) . ?
Dy5 Se1 2.7868(11) . ?
Dy5 Se2 2.9228(12) . ?
Dy5 Se5 2.9269(12) . ?
Dy5 I2 3.0750(9) . ?
S1 Dy3 2.694(2) 2_655 ?
S2 Dy2 2.7121(5) 2_655 ?
S2 Dy1 2.859(2) 2_655 ?
S3 Dy3 2.6274(6) 2_655 ?
S3 Dy1 2.881(2) 2_655 ?
S4 Dy3 2.691(2) 2_655 ?
S4 Dy4 2.711(2) 2_655 ?
S4 Dy1 2.846(2) 2_655 ?
Se1 Se2 2.3985(15) . ?
Se3 Se4 2.4093(15) . ?
Se5 Se6 2.3789(15) . ?
O1 C4 1.451(13) . ?
O1 C1 1.481(13) . ?
C1 C2 1.503(17) . ?
C2 C3 1.512(19) . ?
C3 C4 1.509(16) . ?
O2 C5 1.438(16) . ?
O2 C8 1.452(14) . ?
C5 C6 1.48(2) . ?
C6 C7 1.44(2) . ?
C7 C8 1.51(2) . ?
O3 C9 1.462(12) . ?
O3 C12 1.466(13) . ?
C9 C10 1.527(16) . ?
C10 C11 1.504(17) . ?
C11 C12 1.491(15) . ?
O4 C16 1.450(13) . ?
O4 C13 1.456(14) . ?
C13 C14 1.531(17) . ?
C14 C15 1.527(18) . ?
C15 C16 1.503(16) . ?
O5 C17 1.468(12) . ?
O5 C20 1.472(15) . ?
C17 C18 1.480(18) . ?
C18 C19 1.38(2) . ?
C19 C20 1.48(2) . ?
O6 C21 1.430(15) . ?
O6 C24 1.486(15) . ?
C21 C22 1.57(2) . ?
C22 C23 1.50(2) . ?
C23 C24 1.424(19) . ?
O7 C28 1.456(14) . ?
O7 C25 1.462(15) . ?
C25 C26 1.478(19) . ?
C26 C27 1.44(3) . ?
C27 C28 1.43(2) . ?
O8 C84 1.427(13) . ?
O8 C81 1.452(13) . ?
C81 C82 1.484(15) . ?
C82 C83 1.519(15) . ?
C83 C84 1.472(14) . ?
O9 C91 1.4673 . ?
O9 C94 1.4836 . ?
C91 C92 1.4757 . ?
C92 C93 1.4559 . ?
C93 C94 1.4823 . ?

loop_
_geom_torsion_atom_site_label_1
_geom_torsion_atom_site_label_2
_geom_torsion_atom_site_label_3
_geom_torsion_atom_site_label_4
_geom_torsion
_geom_torsion_site_symmetry_1
_geom_torsion_site_symmetry_2
_geom_torsion_site_symmetry_3
_geom_torsion_site_symmetry_4
_geom_torsion_publ_flag
O6 Dy5 S1 Dy3 -92.9(12) . . . 2_655 ?
O7 Dy5 S1 Dy3 -85.7(4) . . . 2_655 ?
Se1 Dy5 S1 Dy3 141.8(4) . . . 2_655 ?
Se2 Dy5 S1 Dy3 -168.6(4) . . . 2_655 ?
Se5 Dy5 S1 Dy3 66.4(4) . . . 2_655 ?
I2 Dy5 S1 Dy3 -1.4(4) . . . 2_655 ?
O6 Dy5 S1 Dy2 69.8(12) . . . . ?
O7 Dy5 S1 Dy2 77.0(2) . . . . ?
Se1 Dy5 S1 Dy2 -55.47(6) . . . . ?
Se2 Dy5 S1 Dy2 -5.90(6) . . . . ?
Se5 Dy5 S1 Dy2 -130.84(6) . . . . ?
I2 Dy5 S1 Dy2 161.33(6) . . . . ?
O6 Dy5 S1 Dy1 161.5(12) . . . . ?
O7 Dy5 S1 Dy1 168.7(2) . . . . ?
Se1 Dy5 S1 Dy1 36.19(5) . . . . ?
Se2 Dy5 S1 Dy1 85.76(5) . . . . ?
Se5 Dy5 S1 Dy1 -39.18(5) . . . . ?
I2 Dy5 S1 Dy1 -107.01(5) . . . . ?
O1 Dy2 S1 Dy3 -55.5(18) . . . 2_655 ?
S4 Dy2 S1 Dy3 5.67(7) . . . 2_655 ?
S2 Dy2 S1 Dy3 -83.09(7) . . . 2_655 ?
Se2 Dy2 S1 Dy3 -178.22(6) . . . 2_655 ?
I1 Dy2 S1 Dy3 93.58(6) . . . 2_655 ?
O1 Dy2 S1 Dy5 128.8(18) . . . . ?
S4 Dy2 S1 Dy5 -170.06(8) . . . . ?
S2 Dy2 S1 Dy5 101.18(7) . . . . ?
Se2 Dy2 S1 Dy5 6.05(6) . . . . ?
I1 Dy2 S1 Dy5 -82.15(6) . . . . ?
O1 Dy2 S1 Dy1 41.0(18) . . . . ?
S4 Dy2 S1 Dy1 102.15(7) . . . . ?
S2 Dy2 S1 Dy1 13.40(7) . . . . ?
Se2 Dy2 S1 Dy1 -81.73(5) . . . . ?
I1 Dy2 S1 Dy1 -169.93(4) . . . . ?
S4 Dy1 S1 Dy3 32.5(2) 2_655 . . 2_655 ?
S2 Dy1 S1 Dy3 82.97(8) . . . 2_655 ?
S3 Dy1 S1 Dy3 7.26(7) . . . 2_655 ?
Se6 Dy1 S1 Dy3 -148.81(5) . . . 2_655 ?
Se3 Dy1 S1 Dy3 -68.41(6) . . . 2_655 ?
Se1 Dy1 S1 Dy3 160.92(7) . . . 2_655 ?
Se5 Dy1 S1 Dy3 -128.51(6) . . . 2_655 ?
S4 Dy1 S1 Dy5 -161.45(18) 2_655 . . . ?
S2 Dy1 S1 Dy5 -111.01(7) . . . . ?
S3 Dy1 S1 Dy5 173.29(8) . . . . ?
Se6 Dy1 S1 Dy5 17.21(9) . . . . ?
Se3 Dy1 S1 Dy5 97.61(5) . . . . ?
Se1 Dy1 S1 Dy5 -33.05(5) . . . . ?
Se5 Dy1 S1 Dy5 37.51(5) . . . . ?
S4 Dy1 S1 Dy2 -63.2(2) 2_655 . . . ?
S2 Dy1 S1 Dy2 -12.76(7) . . . . ?
S3 Dy1 S1 Dy2 -88.46(8) . . . . ?
Se6 Dy1 S1 Dy2 115.46(6) . . . . ?
Se3 Dy1 S1 Dy2 -164.14(5) . . . . ?
Se1 Dy1 S1 Dy2 65.20(5) . . . . ?
Se5 Dy1 S1 Dy2 135.76(6) . . . . ?
O1 Dy2 S2 Dy2 42.47(19) . . . 2_655 ?
S4 Dy2 S2 Dy2 136.33(5) . . . 2_655 ?
S1 Dy2 S2 Dy2 -140.38(5) . . . 2_655 ?
Se2 Dy2 S2 Dy2 -55.01(2) . . . 2_655 ?
I1 Dy2 S2 Dy2 58.2(4) . . . 2_655 ?
O1 Dy2 S2 Dy1 -84.64(19) . . . 2_655 ?
S4 Dy2 S2 Dy1 9.22(8) . . . 2_655 ?
S1 Dy2 S2 Dy1 92.51(8) . . . 2_655 ?
Se2 Dy2 S2 Dy1 177.88(6) . . . 2_655 ?
I1 Dy2 S2 Dy1 -68.9(4) . . . 2_655 ?
O1 Dy2 S2 Dy1 169.66(19) . . . . ?
S4 Dy2 S2 Dy1 -96.48(8) . . . . ?
S1 Dy2 S2 Dy1 -13.20(7) . . . . ?
Se2 Dy2 S2 Dy1 72.18(6) . . . . ?
I1 Dy2 S2 Dy1 -174.6(3) . . . . ?
S1 Dy1 S2 Dy2 -173.41(8) . . . 2_655 ?
S4 Dy1 S2 Dy2 -8.77(7) 2_655 . . 2_655 ?
S3 Dy1 S2 Dy2 -92.55(6) . . . 2_655 ?
Se6 Dy1 S2 Dy2 58.29(8) . . . 2_655 ?
Se3 Dy1 S2 Dy2 -68.48(11) . . . 2_655 ?
Se1 Dy1 S2 Dy2 104.21(7) . . . 2_655 ?
Se5 Dy1 S2 Dy2 120.24(5) . . . 2_655 ?
S1 Dy1 S2 Dy2 12.87(7) . . . . ?
S4 Dy1 S2 Dy2 177.51(8) 2_655 . . . ?
S3 Dy1 S2 Dy2 93.73(6) . . . . ?
Se6 Dy1 S2 Dy2 -115.43(5) . . . . ?
Se3 Dy1 S2 Dy2 117.80(6) . . . . ?
Se1 Dy1 S2 Dy2 -69.52(6) . . . . ?
Se5 Dy1 S2 Dy2 -53.48(11) . . . . ?
S1 Dy1 S2 Dy1 -80.86(5) . . . 2_655 ?
S4 Dy1 S2 Dy1 83.78(5) 2_655 . . 2_655 ?
S3 Dy1 S2 Dy1 0.0 . . . 2_655 ?
Se6 Dy1 S2 Dy1 150.84(4) . . . 2_655 ?
Se3 Dy1 S2 Dy1 24.07(6) . . . 2_655 ?
Se1 Dy1 S2 Dy1 -163.24(2) . . . 2_655 ?
Se5 Dy1 S2 Dy1 -147.21(6) . . . 2_655 ?
O2 Dy3 S3 Dy3 41.5(2) . . . 2_655 ?
O3 Dy3 S3 Dy3 62.8(12) . . . 2_655 ?
S4 Dy3 S3 Dy3 -140.97(5) 2_655 . . 2_655 ?
S1 Dy3 S3 Dy3 135.07(5) 2_655 . . 2_655 ?
Se4 Dy3 S3 Dy3 -54.52(2) . . . 2_655 ?
O2 Dy3 S3 Dy1 -85.9(2) . . . 2_655 ?
O3 Dy3 S3 Dy1 -64.6(13) . . . 2_655 ?
S4 Dy3 S3 Dy1 91.64(8) 2_655 . . 2_655 ?
S1 Dy3 S3 Dy1 7.68(8) 2_655 . . 2_655 ?
Se4 Dy3 S3 Dy1 178.09(6) . . . 2_655 ?
O2 Dy3 S3 Dy1 169.3(2) . . . . ?
O3 Dy3 S3 Dy1 -169.5(12) . . . . ?
S4 Dy3 S3 Dy1 -13.20(8) 2_655 . . . ?
S1 Dy3 S3 Dy1 -97.16(8) 2_655 . . . ?
Se4 Dy3 S3 Dy1 73.25(7) . . . . ?
S1 Dy1 S3 Dy3 -7.45(8) . . . 2_655 ?
S4 Dy1 S3 Dy3 -179.00(9) 2_655 . . 2_655 ?
S2 Dy1 S3 Dy3 -94.43(7) . . . 2_655 ?
Se6 Dy1 S3 Dy3 134.05(5) . . . 2_655 ?
Se3 Dy1 S3 Dy3 97.22(7) . . . 2_655 ?
Se1 Dy1 S3 Dy3 -62.66(12) . . . 2_655 ?
Se5 Dy1 S3 Dy3 61.22(9) . . . 2_655 ?
S1 Dy1 S3 Dy3 -175.85(9) . . . . ?
S4 Dy1 S3 Dy3 12.59(7) 2_655 . . . ?
S2 Dy1 S3 Dy3 97.17(6) . . . . ?
Se6 Dy1 S3 Dy3 -34.35(14) . . . . ?
Se3 Dy1 S3 Dy3 -71.19(7) . . . . ?
Se1 Dy1 S3 Dy3 128.93(5) . . . . ?
Se5 Dy1 S3 Dy3 -107.19(5) . . . . ?
S1 Dy1 S3 Dy1 86.98(5) . . . 2_655 ?
S4 Dy1 S3 Dy1 -84.58(5) 2_655 . . 2_655 ?
S2 Dy1 S3 Dy1 0.0 . . . 2_655 ?
Se6 Dy1 S3 Dy1 -131.52(8) . . . 2_655 ?
Se3 Dy1 S3 Dy1 -168.36(2) . . . 2_655 ?
Se1 Dy1 S3 Dy1 31.76(6) . . . 2_655 ?
Se5 Dy1 S3 Dy1 155.65(4) . . . 2_655 ?
O1 Dy2 S4 Dy3 168.92(19) . . . 2_655 ?
S2 Dy2 S4 Dy3 83.38(8) . . . 2_655 ?
S1 Dy2 S4 Dy3 -5.69(7) . . . 2_655 ?
Se2 Dy2 S4 Dy3 -24.8(3) . . . 2_655 ?
I1 Dy2 S4 Dy3 -106.73(6) . . . 2_655 ?
O1 Dy2 S4 Dy4 -23.2(5) . . . 2_655 ?
S2 Dy2 S4 Dy4 -108.7(4) . . . 2_655 ?
S1 Dy2 S4 Dy4 162.2(4) . . . 2_655 ?
Se2 Dy2 S4 Dy4 143.1(3) . . . 2_655 ?
I1 Dy2 S4 Dy4 61.2(4) . . . 2_655 ?
O1 Dy2 S4 Dy1 76.27(19) . . . 2_655 ?
S2 Dy2 S4 Dy1 -9.27(7) . . . 2_655 ?
S1 Dy2 S4 Dy1 -98.33(7) . . . 2_655 ?
Se2 Dy2 S4 Dy1 -117.5(3) . . . 2_655 ?
I1 Dy2 S4 Dy1 160.63(6) . . . 2_655 ?
O6 Dy5 Se1 Se2 -86.9(2) . . . . ?
O7 Dy5 Se1 Se2 -8.7(3) . . . . ?
S1 Dy5 Se1 Se2 84.38(6) . . . . ?
Se5 Dy5 Se1 Se2 170.79(4) . . . . ?
I2 Dy5 Se1 Se2 -179.88(5) . . . . ?
O6 Dy5 Se1 Dy1 155.3(2) . . . . ?
O7 Dy5 Se1 Dy1 -126.5(3) . . . . ?
S1 Dy5 Se1 Dy1 -33.42(5) . . . . ?
Se2 Dy5 Se1 Dy1 -117.80(4) . . . . ?
Se5 Dy5 Se1 Dy1 52.99(3) . . . . ?
I2 Dy5 Se1 Dy1 62.32(5) . . . . ?
S1 Dy1 Se1 Se2 -29.99(6) . . . . ?
S4 Dy1 Se1 Se2 133.44(7) 2_655 . . . ?
S2 Dy1 Se1 Se2 56.26(5) . . . . ?
S3 Dy1 Se1 Se2 24.84(9) . . . . ?
Se6 Dy1 Se1 Se2 -165.07(6) . . . . ?
Se3 Dy1 Se1 Se2 -128.46(5) . . . . ?
Se5 Dy1 Se1 Se2 -114.18(5) . . . . ?
S1 Dy1 Se1 Dy5 32.26(5) . . . . ?
S4 Dy1 Se1 Dy5 -164.31(5) 2_655 . . . ?
S2 Dy1 Se1 Dy5 118.51(3) . . . . ?
S3 Dy1 Se1 Dy5 87.09(7) . . . . ?
Se6 Dy1 Se1 Dy5 -102.82(3) . . . . ?
Se3 Dy1 Se1 Dy5 -66.22(5) . . . . ?
Se5 Dy1 Se1 Dy5 -51.93(3) . . . . ?
Dy5 Se1 Se2 Dy2 -86.95(3) . . . . ?
Dy1 Se1 Se2 Dy2 -16.37(5) . . . . ?
Dy1 Se1 Se2 Dy5 70.58(4) . . . . ?
O1 Dy2 Se2 Se1 -118.20(19) . . . . ?
S4 Dy2 Se2 Se1 75.7(3) . . . . ?
S2 Dy2 Se2 Se1 -31.93(7) . . . . ?
S1 Dy2 Se2 Se1 56.58(6) . . . . ?
I1 Dy2 Se2 Se1 157.56(4) . . . . ?
O1 Dy2 Se2 Dy5 179.69(19) . . . . ?
S4 Dy2 Se2 Dy5 13.5(3) . . . . ?
S2 Dy2 Se2 Dy5 -94.03(6) . . . . ?
S1 Dy2 Se2 Dy5 -5.53(5) . . . . ?
I1 Dy2 Se2 Dy5 95.45(3) . . . . ?
O6 Dy5 Se2 Se1 97.8(2) . . . . ?
O7 Dy5 Se2 Se1 173.54(19) . . . . ?
S1 Dy5 Se2 Se1 -92.52(6) . . . . ?
Se5 Dy5 Se2 Se1 -10.79(5) . . . . ?
I2 Dy5 Se2 Se1 179.68(13) . . . . ?
O6 Dy5 Se2 Dy2 -164.0(2) . . . . ?
O7 Dy5 Se2 Dy2 -88.34(19) . . . . ?
S1 Dy5 Se2 Dy2 5.61(6) . . . . ?
Se1 Dy5 Se2 Dy2 98.12(4) . . . . ?
Se5 Dy5 Se2 Dy2 87.33(4) . . . . ?
I2 Dy5 Se2 Dy2 -82.20(14) . . . . ?
O5 Dy4 Se3 Se4 -103.38(19) . . . . ?
O4 Dy4 Se3 Se4 175.3(4) . . . . ?
S4 Dy4 Se3 Se4 85.83(6) 2_655 . . . ?
Se6 Dy4 Se3 Se4 162.09(4) . . . . ?
I3 Dy4 Se3 Se4 -14.66(5) . . . . ?
O5 Dy4 Se3 Dy1 140.27(19) . . . . ?
O4 Dy4 Se3 Dy1 59.0(4) . . . . ?
S4 Dy4 Se3 Dy1 -30.52(5) 2_655 . . . ?
Se4 Dy4 Se3 Dy1 -116.35(4) . . . . ?
Se6 Dy4 Se3 Dy1 45.73(3) . . . . ?
I3 Dy4 Se3 Dy1 -131.01(3) . . . . ?
S1 Dy1 Se3 Se4 126.82(6) . . . . ?
S4 Dy1 Se3 Se4 -33.45(6) 2_655 . . . ?
S2 Dy1 Se3 Se4 26.35(9) . . . . ?
S3 Dy1 Se3 Se4 50.07(4) . . . . ?
Se6 Dy1 Se3 Se4 -110.46(5) . . . . ?
Se1 Dy1 Se3 Se4 -144.11(5) . . . . ?
Se5 Dy1 Se3 Se4 -159.15(6) . . . . ?
S1 Dy1 Se3 Dy4 -170.54(5) . . . . ?
S4 Dy1 Se3 Dy4 29.19(5) 2_655 . . . ?
S2 Dy1 Se3 Dy4 88.99(7) . . . . ?
S3 Dy1 Se3 Dy4 112.71(3) . . . . ?
Se6 Dy1 Se3 Dy4 -47.82(3) . . . . ?
Se1 Dy1 Se3 Dy4 -81.47(4) . . . . ?
Se5 Dy1 Se3 Dy4 -96.51(3) . . . . ?
Dy4 Se3 Se4 Dy3 -84.41(3) . . . . ?
Dy1 Se3 Se4 Dy3 -10.82(5) . . . . ?
Dy1 Se3 Se4 Dy4 73.59(4) . . . . ?
O2 Dy3 Se4 Se3 -128.38(19) . . . . ?
O3 Dy3 Se4 Se3 150.93(19) . . . . ?
S3 Dy3 Se4 Se3 -37.08(7) . . . . ?
S4 Dy3 Se4 Se3 52.88(6) 2_655 . . . ?
S1 Dy3 Se4 Se3 43.5(4) 2_655 . . . ?
O2 Dy3 Se4 Dy4 169.17(19) . . . . ?
O3 Dy3 Se4 Dy4 88.48(18) . . . . ?
S3 Dy3 Se4 Dy4 -99.53(7) . . . . ?
S4 Dy3 Se4 Dy4 -9.56(6) 2_655 . . . ?
S1 Dy3 Se4 Dy4 -18.9(3) 2_655 . . . ?
O5 Dy4 Se4 Se3 78.6(2) . . . . ?
O4 Dy4 Se4 Se3 -172.8(6) . . . . ?
S4 Dy4 Se4 Se3 -91.08(6) 2_655 . . . ?
Se6 Dy4 Se4 Se3 -21.10(5) . . . . ?
I3 Dy4 Se4 Se3 168.58(4) . . . . ?
O5 Dy4 Se4 Dy3 179.18(19) . . . . ?
O4 Dy4 Se4 Dy3 -72.2(6) . . . . ?
S4 Dy4 Se4 Dy3 9.51(6) 2_655 . . . ?
Se3 Dy4 Se4 Dy3 100.59(4) . . . . ?
Se6 Dy4 Se4 Dy3 79.49(4) . . . . ?
I3 Dy4 Se4 Dy3 -90.83(3) . . . . ?
O6 Dy5 Se5 Se6 -92.7(2) . . . . ?
O7 Dy5 Se5 Se6 -179.1(4) . . . . ?
S1 Dy5 Se5 Se6 91.15(7) . . . . ?
Se1 Dy5 Se5 Se6 1.68(5) . . . . ?
Se2 Dy5 Se5 Se6 10.15(6) . . . . ?
I2 Dy5 Se5 Se6 -172.32(5) . . . . ?
O6 Dy5 Se5 Dy1 -147.6(2) . . . . ?
O7 Dy5 Se5 Dy1 126.0(4) . . . . ?
S1 Dy5 Se5 Dy1 36.24(5) . . . . ?
Se1 Dy5 Se5 Dy1 -53.23(3) . . . . ?
Se2 Dy5 Se5 Dy1 -44.76(4) . . . . ?
I2 Dy5 Se5 Dy1 132.77(3) . . . . ?
S1 Dy1 Se5 Se6 -156.88(6) . . . . ?
S4 Dy1 Se5 Se6 30.27(7) 2_655 . . . ?
S2 Dy1 Se5 Se6 -89.72(7) . . . . ?
S3 Dy1 Se5 Se6 135.21(5) . . . . ?
Se3 Dy1 Se5 Se6 95.01(4) . . . . ?
Se1 Dy1 Se5 Se6 -73.01(4) . . . . ?
S1 Dy1 Se5 Dy5 -34.85(5) . . . . ?
S4 Dy1 Se5 Dy5 152.30(6) 2_655 . . . ?
S2 Dy1 Se5 Dy5 32.32(7) . . . . ?
S3 Dy1 Se5 Dy5 -102.76(4) . . . . ?
Se6 Dy1 Se5 Dy5 122.03(5) . . . . ?
Se3 Dy1 Se5 Dy5 -142.96(4) . . . . ?
Se1 Dy1 Se5 Dy5 49.02(3) . . . . ?
Dy5 Se5 Se6 Dy1 -64.17(4) . . . . ?
Dy5 Se5 Se6 Dy4 -138.92(4) . . . . ?
Dy1 Se5 Se6 Dy4 -74.75(3) . . . . ?
S1 Dy1 Se6 Se5 28.06(8) . . . . ?
S4 Dy1 Se6 Se5 -152.41(6) 2_655 . . . ?
S2 Dy1 Se6 Se5 136.98(5) . . . . ?
S3 Dy1 Se6 Se5 -104.05(9) . . . . ?
Se3 Dy1 Se6 Se5 -66.68(4) . . . . ?
Se1 Dy1 Se6 Se5 85.79(4) . . . . ?
S1 Dy1 Se6 Dy4 138.90(6) . . . . ?
S4 Dy1 Se6 Dy4 -41.57(5) 2_655 . . . ?
S2 Dy1 Se6 Dy4 -112.18(4) . . . . ?
S3 Dy1 Se6 Dy4 6.79(10) . . . . ?
Se3 Dy1 Se6 Dy4 44.16(3) . . . . ?
Se1 Dy1 Se6 Dy4 -163.37(4) . . . . ?
Se5 Dy1 Se6 Dy4 110.84(4) . . . . ?
O5 Dy4 Se6 Se5 -66.4(2) . . . . ?
O4 Dy4 Se6 Se5 -153.9(2) . . . . ?
S4 Dy4 Se6 Se5 110.25(7) 2_655 . . . ?
Se3 Dy4 Se6 Se5 19.06(4) . . . . ?
Se4 Dy4 Se6 Se5 35.52(6) . . . . ?
I3 Dy4 Se6 Se5 -166.66(6) . . . . ?
O5 Dy4 Se6 Dy1 -132.65(19) . . . . ?
O4 Dy4 Se6 Dy1 139.9(2) . . . . ?
S4 Dy4 Se6 Dy1 44.02(6) 2_655 . . . ?
Se3 Dy4 Se6 Dy1 -47.17(3) . . . . ?
Se4 Dy4 Se6 Dy1 -30.71(4) . . . . ?
I3 Dy4 Se6 Dy1 127.11(6) . . . . ?
S4 Dy2 O1 C4 -139.2(8) . . . . ?
S2 Dy2 O1 C4 -50.9(8) . . . . ?
S1 Dy2 O1 C4 -79(2) . . . . ?
Se2 Dy2 O1 C4 43.6(8) . . . . ?
I1 Dy2 O1 C4 131.9(8) . . . . ?
S4 Dy2 O1 C1 35.6(8) . . . . ?
S2 Dy2 O1 C1 124.0(8) . . . . ?
S1 Dy2 O1 C1 96.3(19) . . . . ?
Se2 Dy2 O1 C1 -141.5(8) . . . . ?
I1 Dy2 O1 C1 -53.2(8) . . . . ?
C4 O1 C1 C2 12.4(12) . . . . ?
Dy2 O1 C1 C2 -163.3(7) . . . . ?
O1 C1 C2 C3 -31.5(12) . . . . ?
C1 C2 C3 C4 38.4(12) . . . . ?
C1 O1 C4 C3 12.1(12) . . . . ?
Dy2 O1 C4 C3 -172.4(7) . . . . ?
C2 C3 C4 O1 -31.7(12) . . . . ?
O3 Dy3 O2 C5 123.4(10) . . . . ?
S3 Dy3 O2 C5 -59.9(10) . . . . ?
S4 Dy3 O2 C5 -175(24) 2_655 . . . ?
S1 Dy3 O2 C5 -146.7(10) 2_655 . . . ?
Se4 Dy3 O2 C5 31.9(10) . . . . ?
O3 Dy3 O2 C8 -61.5(10) . . . . ?
S3 Dy3 O2 C8 115.2(10) . . . . ?
S4 Dy3 O2 C8 0(5) 2_655 . . . ?
S1 Dy3 O2 C8 28.5(10) 2_655 . . . ?
Se4 Dy3 O2 C8 -152.9(10) . . . . ?
C8 O2 C5 C6 -24.0(14) . . . . ?
Dy3 O2 C5 C6 152.0(8) . . . . ?
O2 C5 C6 C7 17.9(17) . . . . ?
C5 C6 C7 C8 -4.6(18) . . . . ?
C5 O2 C8 C7 21.8(15) . . . . ?
Dy3 O2 C8 C7 -154.1(9) . . . . ?
C6 C7 C8 O2 -10.4(17) . . . . ?
O2 Dy3 O3 C9 -49.0(8) . . . . ?
S3 Dy3 O3 C9 -70.6(16) . . . . ?
S4 Dy3 O3 C9 133.4(7) 2_655 . . . ?
S1 Dy3 O3 C9 -142.6(8) 2_655 . . . ?
Se4 Dy3 O3 C9 46.7(8) . . . . ?
O2 Dy3 O3 C12 140.4(7) . . . . ?
S3 Dy3 O3 C12 118.8(12) . . . . ?
S4 Dy3 O3 C12 -37.2(7) 2_655 . . . ?
S1 Dy3 O3 C12 46.8(7) 2_655 . . . ?
Se4 Dy3 O3 C12 -123.9(7) . . . . ?
C12 O3 C9 C10 -9.9(11) . . . . ?
Dy3 O3 C9 C10 178.4(7) . . . . ?
O3 C9 C10 C11 -13.1(13) . . . . ?
C9 C10 C11 C12 30.6(13) . . . . ?
C9 O3 C12 C11 29.2(11) . . . . ?
Dy3 O3 C12 C11 -158.7(7) . . . . ?
C10 C11 C12 O3 -36.6(12) . . . . ?
O5 Dy4 O4 C16 -32.8(8) . . . . ?
S4 Dy4 O4 C16 136.4(8) 2_655 . . . ?
Se3 Dy4 O4 C16 47.9(10) . . . . ?
Se4 Dy4 O4 C16 -143.0(7) . . . . ?
Se6 Dy4 O4 C16 61.3(8) . . . . ?
I3 Dy4 O4 C16 -124.3(8) . . . . ?
O5 Dy4 O4 C13 144.7(9) . . . . ?
S4 Dy4 O4 C13 -46.1(8) 2_655 . . . ?
Se3 Dy4 O4 C13 -134.6(8) . . . . ?
Se4 Dy4 O4 C13 34.5(12) . . . . ?
Se6 Dy4 O4 C13 -121.2(9) . . . . ?
I3 Dy4 O4 C13 53.2(8) . . . . ?
C16 O4 C13 C14 -15.0(13) . . . . ?
Dy4 O4 C13 C14 167.1(7) . . . . ?
O4 C13 C14 C15 -10.8(13) . . . . ?
C13 C14 C15 C16 31.3(13) . . . . ?
C13 O4 C16 C15 35.1(12) . . . . ?
Dy4 O4 C16 C15 -147.1(8) . . . . ?
C14 C15 C16 O4 -40.3(12) . . . . ?
O4 Dy4 O5 C17 76.4(9) . . . . ?
S4 Dy4 O5 C17 -14.5(17) 2_655 . . . ?
Se3 Dy4 O5 C17 -73.2(8) . . . . ?
Se4 Dy4 O5 C17 -121.9(8) . . . . ?
Se6 Dy4 O5 C17 3.0(9) . . . . ?
I3 Dy4 O5 C17 157.4(8) . . . . ?
O4 Dy4 O5 C20 -138.4(8) . . . . ?
S4 Dy4 O5 C20 130.7(11) 2_655 . . . ?
Se3 Dy4 O5 C20 72.1(8) . . . . ?
Se4 Dy4 O5 C20 23.3(8) . . . . ?
Se6 Dy4 O5 C20 148.2(8) . . . . ?
I3 Dy4 O5 C20 -57.4(8) . . . . ?
C20 O5 C17 C18 -3.7(14) . . . . ?
Dy4 O5 C17 C18 144.2(9) . . . . ?
O5 C17 C18 C19 10.1(18) . . . . ?
C17 C18 C19 C20 -13(2) . . . . ?
C17 O5 C20 C19 -3.5(15) . . . . ?
Dy4 O5 C20 C19 -154.3(11) . . . . ?
C18 C19 C20 O5 10(2) . . . . ?
O7 Dy5 O6 C21 -158.0(11) . . . . ?
S1 Dy5 O6 C21 -150.6(12) . . . . ?
Se1 Dy5 O6 C21 -26.0(11) . . . . ?
Se2 Dy5 O6 C21 -75.5(11) . . . . ?
Se5 Dy5 O6 C21 50.7(11) . . . . ?
I2 Dy5 O6 C21 117.1(11) . . . . ?
O7 Dy5 O6 C24 45.2(9) . . . . ?
S1 Dy5 O6 C24 52.6(17) . . . . ?
Se1 Dy5 O6 C24 177.2(9) . . . . ?
Se2 Dy5 O6 C24 127.7(9) . . . . ?
Se5 Dy5 O6 C24 -106.1(9) . . . . ?
I2 Dy5 O6 C24 -39.7(9) . . . . ?
C24 O6 C21 C22 16.4(16) . . . . ?
Dy5 O6 C21 C22 -144.0(10) . . . . ?
O6 C21 C22 C23 6.6(18) . . . . ?
C21 C22 C23 C24 -27.7(18) . . . . ?
C22 C23 C24 O6 37.9(16) . . . . ?
C21 O6 C24 C23 -35.7(16) . . . . ?
Dy5 O6 C24 C23 123.7(11) . . . . ?
O6 Dy5 O7 C28 -127.9(10) . . . . ?
S1 Dy5 O7 C28 53.4(9) . . . . ?
Se1 Dy5 O7 C28 144.5(9) . . . . ?
Se2 Dy5 O7 C28 137.8(9) . . . . ?
Se5 Dy5 O7 C28 -34.5(11) . . . . ?
I2 Dy5 O7 C28 -40.9(9) . . . . ?
O6 Dy5 O7 C25 58.7(8) . . . . ?
S1 Dy5 O7 C25 -119.9(8) . . . . ?
Se1 Dy5 O7 C25 -28.9(9) . . . . ?
Se2 Dy5 O7 C25 -35.6(8) . . . . ?
Se5 Dy5 O7 C25 152.1(7) . . . . ?
I2 Dy5 O7 C25 145.7(8) . . . . ?
C28 O7 C25 C26 22.4(14) . . . . ?
Dy5 O7 C25 C26 -162.8(9) . . . . ?
O7 C25 C26 C27 -31.8(18) . . . . ?
C25 C26 C27 C28 30(2) . . . . ?
C26 C27 C28 O7 -17(2) . . . . ?
C25 O7 C28 C27 -4.1(16) . . . . ?
Dy5 O7 C28 C27 -178.4(12) . . . . ?
C84 O8 C81 C82 -16(2) . . . . ?
O8 C81 C82 C83 33(2) . . . . ?
C81 C82 C83 C84 -38.3(19) . . . . ?
C81 O8 C84 C83 -9.0(19) . . . . ?
C82 C83 C84 O8 29.7(19) . . . . ?
C94 O9 C91 C92 27.9 . . . . ?
O9 C91 C92 C93 -12.7 . . . . ?
C91 C92 C93 C94 -7.5 . . . . ?
C92 C93 C94 O9 24.6 . . . . ?
C91 O9 C94 C93 -32.4 . . . . ?
